data_4127391
loop_
_publ_author_name
'Claassens, Isabella E.'
'Barbour, Leonard J.'
'Haynes, Delia A.'

_publ_section_title
;
 A Multistimulus Responsive Porous Coordination Polymer:
 Temperature-Mediated Control of Solid-State [2+2] Cycloaddition.
;
_journal_issue 29
_journal_name_full 'Journal of the American Chemical Society'
_journal_page_first 11425
_journal_page_last 11429
_journal_paper_doi 10.1021/jacs.9b05961
_journal_volume 141
_journal_year 2019
_chemical_formula_moiety 'Cd2 C68 H48 N4 O10, 4(C4 H9 N O)'
_chemical_formula_sum 'C84 H81.9 Cd2 N8 O14'
_chemical_formula_weight 1652.27
_space_group_crystal_system triclinic
_space_group_IT_number 2
_space_group_name_Hall '-P 1'
_space_group_name_H-M_alt 'P -1'
_symmetry_space_group_name_Hall '-P 1'
_symmetry_space_group_name_H-M 'P -1'
_atom_sites_solution_hydrogens geom
_atom_sites_solution_primary 'dual space'
_atom_sites_solution_secondary difmap
_audit_creation_method SHELXL-2016/6
_cell_angle_alpha 116.236(2)
_cell_angle_beta 108.509(2)
_cell_angle_gamma 93.369(2)
_cell_formula_units_Z 2
_cell_length_a 19.4978(9)
_cell_length_b 15.4920(8)
_cell_length_c 15.3385(7)
_cell_measurement_reflns_used 9957
_cell_measurement_temperature 100(2)
_cell_measurement_theta_max 26.78
_cell_measurement_theta_min 2.41
_cell_volume 3831.4(3)
_computing_cell_refinement 'SAINT V8.38A (Bruker, 2016)'
_computing_data_collection 'APEX3 (Bruker, 2017)'
_computing_data_reduction 'SAINT V8.38A (Bruker, 2016)'
_computing_molecular_graphics 'X-Seed (Barbour, 2001; Atwood & Barbour, 2003)'
_computing_publication_material EnCifer
_computing_structure_refinement 'SHELXL-2016/6 (Sheldrick, 2016)'
_computing_structure_solution 'SHELXT 2014/5 (Sheldrick, 2014)'
_diffrn_ambient_temperature 100(2)
_diffrn_detector 'charge integrating pixel array detector'
_diffrn_detector_area_resol_mean 7.4074
_diffrn_detector_type 'Bruker PHOTON II'
_diffrn_measured_fraction_theta_full 0.994
_diffrn_measured_fraction_theta_max 0.991
_diffrn_measurement_device 'four-circle diffractometer'
_diffrn_measurement_device_type 'Bruker D8 Venture'
_diffrn_measurement_method '\f and \w scans'
_diffrn_radiation_collimation 'focusing mirrors'
_diffrn_radiation_monochromator 'multilayer mirror optics'
_diffrn_radiation_type MoK\a
_diffrn_radiation_wavelength 0.71073
_diffrn_reflns_av_R_equivalents 0.0388
_diffrn_reflns_av_unetI/netI 0.0520
_diffrn_reflns_Laue_measured_fraction_full 0.994
_diffrn_reflns_Laue_measured_fraction_max 0.991
_diffrn_reflns_limit_h_max 24
_diffrn_reflns_limit_h_min -21
_diffrn_reflns_limit_k_max 19
_diffrn_reflns_limit_k_min -19
_diffrn_reflns_limit_l_max 19
_diffrn_reflns_limit_l_min -19
_diffrn_reflns_number 43736
_diffrn_reflns_point_group_measured_fraction_full 0.994
_diffrn_reflns_point_group_measured_fraction_max 0.991
_diffrn_reflns_theta_full 25.242
_diffrn_reflns_theta_max 26.786
_diffrn_reflns_theta_min 2.290
_diffrn_source 'microfocus sealed tube'
_diffrn_source_type 'INCOATEC I\ms 3.0'
_diffrn_standards_number 0
_exptl_absorpt_coefficient_mu 0.626
_exptl_absorpt_correction_T_max 1
_exptl_absorpt_correction_T_min 0.9357
_exptl_absorpt_correction_type multi-scan
_exptl_absorpt_process_details 'SADABS-2016/2 (Bruker,2016/2)'
_exptl_crystal_colour 'clear yellow'
_exptl_crystal_density_diffrn 1.432
_exptl_crystal_description 'rhombohedral plate'
_exptl_crystal_F_000 1700
_exptl_crystal_size_max 0.328
_exptl_crystal_size_mid 0.121
_exptl_crystal_size_min 0.066
_refine_diff_density_max 0.767
_refine_diff_density_min -0.702
_refine_diff_density_rms 0.082
_refine_ls_extinction_method none
_refine_ls_goodness_of_fit_ref 1.039
_refine_ls_hydrogen_treatment constr
_refine_ls_matrix_type full
_refine_ls_number_parameters 1063
_refine_ls_number_reflns 16234
_refine_ls_number_restraints 0
_refine_ls_restrained_S_all 1.039
_refine_ls_R_factor_all 0.0554
_refine_ls_R_factor_gt 0.0393
_refine_ls_shift/su_max 0.004
_refine_ls_shift/su_mean 0.000
_refine_ls_structure_factor_coef Fsqd
_refine_ls_weighting_details 'w=1/[\s^2^(Fo^2^)+(0.0243P)^2^+4.1444P] where P=(Fo^2^+2Fc^2^)/3'
_refine_ls_weighting_scheme calc
_refine_ls_wR_factor_gt 0.0774
_refine_ls_wR_factor_ref 0.0865
_reflns_Friedel_coverage 0.000
_reflns_number_gt 12997
_reflns_number_total 16234
_reflns_threshold_expression 'I > 2\s(I)'
_cod_data_source_file ja9b05961_si_002.cif
_cod_data_source_block CdPCP_P2_100K
_cod_original_formula_sum 'C84 H81.90 Cd2 N8 O14'
_cod_database_code 4127391
_shelx_shelxl_version_number 2016/6
_shelx_space_group_comment
;
The symmetry employed for this shelxl refinement is uniquely defined
by the following loop, which should always be used as a source of
symmetry information in preference to the above space-group names.
They are only intended as comments.
;
_shelx_estimated_absorpt_t_min 0.821
_shelx_estimated_absorpt_t_max 0.960

loop_
_space_group_symop_operation_xyz
'x, y, z'
'-x, -y, -z'

loop_
_atom_site_label
_atom_site_type_symbol
_atom_site_fract_x
_atom_site_fract_y
_atom_site_fract_z
_atom_site_U_iso_or_equiv
_atom_site_adp_type
_atom_site_occupancy
_atom_site_site_symmetry_order
_atom_site_calc_flag
_atom_site_refinement_flags_posn
_atom_site_refinement_flags_adp
_atom_site_refinement_flags_occupancy
_atom_site_disorder_assembly
_atom_site_disorder_group
Cd1 Cd -0.07469(2) 1.10409(2) 0.98758(2) 0.01641(6) Uani 1 1 d . . . . .
N44 N 0.88289(12) 1.12314(17) -0.87935(17) 0.0175(5) Uani 1 1 d . . . . .
C43 C 0.84078(16) 1.0444(2) -0.8901(2) 0.0214(6) Uani 1 1 d . . . . .
H43 H 0.830337 0.982485 -0.951244 0.026 Uiso 1 1 calc R U . . .
C42 C 0.81194(16) 1.0481(2) -0.8180(2) 0.0205(6) Uani 1 1 d . . . . .
H42 H 0.782112 0.990138 -0.830065 0.025 Uiso 1 1 calc R U . . .
C41 C 0.82695(15) 1.1384(2) -0.7262(2) 0.0201(6) Uani 1 1 d . . . . .
C46 C 0.87266(17) 1.2191(2) -0.7141(2) 0.0254(7) Uani 1 1 d . . . . .
H46 H 0.885955 1.281417 -0.652354 0.030 Uiso 1 1 calc R U . . .
C45 C 0.89872(16) 1.2088(2) -0.7913(2) 0.0223(6) Uani 1 1 d . . . . .
H45 H 0.929240 1.265117 -0.781308 0.027 Uiso 1 1 calc R U . . .
C40 C 0.79370(16) 1.1499(2) -0.6496(2) 0.0234(6) Uani 1 1 d . . . . .
H40 H 0.806565 1.213192 -0.589139 0.028 Uiso 1 1 calc R U . . .
C39 C 0.74655(16) 1.0774(2) -0.6591(2) 0.0215(6) Uani 1 1 d . . . . .
H39 H 0.735834 1.013854 -0.718357 0.026 Uiso 1 1 calc R U . . .
C36 C 0.70989(16) 1.0865(2) -0.5871(2) 0.0209(6) Uani 1 1 d . . . . .
C35 C 0.67175(16) 1.0004(2) -0.5977(2) 0.0237(6) Uani 1 1 d . . . . .
H35 H 0.669430 0.937598 -0.652388 0.028 Uiso 1 1 calc R U . . .
C34 C 0.63766(16) 1.0058(2) -0.5299(2) 0.0233(6) Uani 1 1 d . . . . .
H34 H 0.612828 0.946696 -0.537656 0.028 Uiso 1 1 calc R U . . .
C33 C 0.63933(16) 1.0980(2) -0.4495(2) 0.0244(7) Uani 1 1 d . . . . .
C38 C 0.67578(18) 1.1827(2) -0.4411(2) 0.0287(7) Uani 1 1 d . . . . .
H38 H 0.676506 1.245727 -0.388247 0.034 Uiso 1 1 calc R U . . .
C37 C 0.71074(17) 1.1774(2) -0.5074(2) 0.0275(7) Uani 1 1 d . . . . .
H37 H 0.735977 1.236710 -0.498793 0.033 Uiso 1 1 calc R U . . .
C32 C 0.60388(17) 1.1096(2) -0.3745(2) 0.0257(7) Uani 1 1 d . . . . .
H32 H 0.602534 1.175090 -0.329342 0.031 Uiso 1 1 calc R U . . .
C31 C 0.57362(17) 1.0377(2) -0.3637(2) 0.0273(7) Uani 1 1 d . . . . .
H31 H 0.574431 0.972046 -0.409101 0.033 Uiso 1 1 calc R U . . .
C28 C 0.53911(16) 1.0507(2) -0.2880(2) 0.0223(6) Uani 1 1 d . . . . .
C27 C 0.50588(17) 0.9678(2) -0.2897(2) 0.0247(7) Uani 1 1 d . . . . .
H27 H 0.505825 0.903478 -0.339555 0.030 Uiso 1 1 calc R U . . .
C26 C 0.47310(16) 0.9787(2) -0.2193(2) 0.0218(6) Uani 1 1 d . . . . .
H26 H 0.450829 0.920878 -0.222081 0.026 Uiso 1 1 calc R U . . .
N25 N 0.47105(13) 1.06680(17) -0.14724(17) 0.0195(5) Uani 1 1 d . . . . .
C30 C 0.50228(17) 1.1469(2) -0.1461(2) 0.0252(7) Uani 1 1 d . . . . .
H30 H 0.500671 1.210149 -0.096210 0.030 Uiso 1 1 calc R U . . .
C29 C 0.53651(17) 1.1426(2) -0.2133(2) 0.0260(7) Uani 1 1 d . . . . .
H29 H 0.558199 1.201712 -0.208788 0.031 Uiso 1 1 calc R U . . .
Cd24 Cd 0.41813(2) 1.08557(2) -0.02548(2) 0.01520(6) Uani 1 1 d . . . . .
N21 N 0.37466(12) 1.09839(16) 0.10392(17) 0.0173(5) Uani 1 1 d . . . . .
C20 C 0.33293(15) 1.0184(2) 0.0925(2) 0.0190(6) Uani 1 1 d . . . . .
H20 H 0.323948 0.956526 0.031931 0.023 Uiso 1 1 calc R U . . .
C19 C 0.30282(15) 1.0211(2) 0.1627(2) 0.0198(6) Uani 1 1 d . . . . .
H19 H 0.273659 0.962279 0.149958 0.024 Uiso 1 1 calc R U . . .
C18 C 0.31508(15) 1.1107(2) 0.2534(2) 0.0189(6) Uani 1 1 d . . . . .
C23 C 0.35979(15) 1.1936(2) 0.2670(2) 0.0194(6) Uani 1 1 d . . . . .
H23 H 0.370992 1.255930 0.327965 0.023 Uiso 1 1 calc R U . . .
C22 C 0.38757(15) 1.1844(2) 0.1916(2) 0.0192(6) Uani 1 1 d . . . . .
H22 H 0.417286 1.241716 0.202263 0.023 Uiso 1 1 calc R U . . .
C17 C 0.28079(15) 1.1193(2) 0.3282(2) 0.0207(6) Uani 1 1 d . . . . .
H17 H 0.287403 1.183424 0.384307 0.025 Uiso 1 1 calc R U . . .
C16 C 0.24058(16) 1.0422(2) 0.3224(2) 0.0217(6) Uani 1 1 d . . . . .
H16 H 0.236480 0.978779 0.266976 0.026 Uiso 1 1 calc R U . . .
C13 C 0.20247(16) 1.0438(2) 0.3906(2) 0.0212(6) Uani 1 1 d . . . . .
C12 C 0.17110(16) 0.9541(2) 0.3794(2) 0.0219(6) Uani 1 1 d . . . . .
H12 H 0.173854 0.893539 0.326470 0.026 Uiso 1 1 calc R U . . .
C11 C 0.13616(16) 0.9528(2) 0.4444(2) 0.0219(6) Uani 1 1 d . . . . .
H11 H 0.115500 0.891103 0.435689 0.026 Uiso 1 1 calc R U . . .
C10 C 0.13053(16) 1.0398(2) 0.5224(2) 0.0224(6) Uani 1 1 d . . . . .
C15 C 0.16010(17) 1.1289(2) 0.5312(2) 0.0260(7) Uani 1 1 d . . . . .
H15 H 0.155787 1.189256 0.582588 0.031 Uiso 1 1 calc R U . . .
C14 C 0.19526(16) 1.1315(2) 0.4675(2) 0.0238(6) Uani 1 1 d . . . . .
H14 H 0.214926 1.193348 0.475556 0.029 Uiso 1 1 calc R U . . .
C9 C 0.09352(16) 1.0343(2) 0.5908(2) 0.0237(6) Uani 1 1 d . . . . .
H9 H 0.075742 0.970372 0.579515 0.028 Uiso 1 1 calc R U . . .
C8 C 0.08284(16) 1.1111(2) 0.6668(2) 0.0249(7) Uani 1 1 d . . . . .
H8 H 0.098772 1.174894 0.676332 0.030 Uiso 1 1 calc R U . . .
C5 C 0.04873(15) 1.1055(2) 0.7369(2) 0.0222(6) Uani 1 1 d . . . . .
C4 C 0.01705(16) 1.0172(2) 0.7280(2) 0.0246(7) Uani 1 1 d . . . . .
H4 H 0.017251 0.955343 0.674194 0.030 Uiso 1 1 calc R U . . .
C3 C -0.01446(16) 1.0203(2) 0.7978(2) 0.0233(6) Uani 1 1 d . . . . .
H3 H -0.035613 0.959310 0.790241 0.028 Uiso 1 1 calc R U . . .
N2 N -0.01691(13) 1.10405(18) 0.87525(18) 0.0217(5) Uani 1 1 d . . . . .
C7 C 0.01317(17) 1.1895(2) 0.8842(2) 0.0272(7) Uani 1 1 d . . . . .
H7 H 0.011727 1.250178 0.938410 0.033 Uiso 1 1 calc R U . . .
C6 C 0.04598(18) 1.1925(2) 0.8178(2) 0.0288(7) Uani 1 1 d . . . . .
H6 H 0.066916 1.254542 0.827480 0.035 Uiso 1 1 calc R U . . .
O47 O -0.13376(10) 0.94433(13) 0.90360(14) 0.0190(4) Uani 1 1 d . . . . .
C48 C -0.09953(15) 0.8756(2) 0.8922(2) 0.0164(6) Uani 1 1 d . . . . .
O49 O -0.03460(10) 0.88240(14) 0.89300(15) 0.0206(4) Uani 1 1 d . . . . .
C50 C -0.13941(15) 0.7815(2) 0.8768(2) 0.0170(6) Uani 1 1 d . . . . .
C51 C -0.10929(16) 0.6983(2) 0.8501(2) 0.0215(6) Uani 1 1 d . . . . .
H51 H -0.064035 0.700984 0.839323 0.026 Uiso 1 1 calc R U . . .
C52 C -0.14457(16) 0.6119(2) 0.8393(2) 0.0245(7) Uani 1 1 d . . . . .
H52 H -0.124605 0.554863 0.819129 0.029 Uiso 1 1 calc R U . . .
C53 C -0.20943(16) 0.6096(2) 0.8582(2) 0.0209(6) Uani 1 1 d . . . . .
C54 C -0.24112(16) 0.6901(2) 0.8823(2) 0.0221(6) Uani 1 1 d . . . . .
H54 H -0.286421 0.686924 0.892937 0.026 Uiso 1 1 calc R U . . .
C55 C -0.20636(15) 0.7755(2) 0.8909(2) 0.0191(6) Uani 1 1 d . . . . .
H55 H -0.228368 0.830811 0.906683 0.023 Uiso 1 1 calc R U . . .
O56 O -0.24969(11) 0.52572(14) 0.84598(17) 0.0261(5) Uani 1 1 d . . . . .
C57 C -0.21497(16) 0.4635(2) 0.8788(2) 0.0208(6) Uani 1 1 d . . . . .
C58 C -0.14385(16) 0.4915(2) 0.9539(2) 0.0250(7) Uani 1 1 d . . . . .
H58 H -0.114128 0.556350 0.985738 0.030 Uiso 1 1 calc R U . . .
C59 C -0.11676(16) 0.4222(2) 0.9819(2) 0.0227(6) Uani 1 1 d . . . . .
H59 H -0.067849 0.440112 1.032995 0.027 Uiso 1 1 calc R U . . .
C60 C -0.15990(15) 0.3278(2) 0.9365(2) 0.0178(6) Uani 1 1 d . . . . .
C61 C -0.23171(15) 0.3026(2) 0.8626(2) 0.0199(6) Uani 1 1 d . . . . .
H61 H -0.261915 0.238133 0.831543 0.024 Uiso 1 1 calc R U . . .
C62 C -0.25972(16) 0.3704(2) 0.8338(2) 0.0209(6) Uani 1 1 d . . . . .
H62 H -0.308990 0.353051 0.783886 0.025 Uiso 1 1 calc R U . . .
C63 C -0.12995(15) 0.2527(2) 0.9651(2) 0.0187(6) Uani 1 1 d . . . . .
O64 O -0.06931(11) 0.28018(14) 1.04257(15) 0.0224(4) Uani 1 1 d . . . . .
O65 O -0.16668(11) 0.16391(14) 0.90861(15) 0.0211(4) Uani 1 1 d . . . . .
O66 O 0.36608(11) 0.92309(13) -0.10507(14) 0.0190(4) Uani 1 1 d . . . . .
C67 C 0.40001(15) 0.85517(19) -0.10637(19) 0.0159(6) Uani 1 1 d . . . . .
O68 O 0.46586(10) 0.85815(14) -0.10124(14) 0.0202(4) Uani 1 1 d . . . . .
C69 C 0.35766(15) 0.76640(19) -0.1142(2) 0.0163(6) Uani 1 1 d . . . . .
C70 C 0.39135(16) 0.6893(2) -0.1143(2) 0.0192(6) Uani 1 1 d . . . . .
H70 H 0.440550 0.692060 -0.112781 0.023 Uiso 1 1 calc R U . . .
C71 C 0.35419(16) 0.6089(2) -0.1166(2) 0.0211(6) Uani 1 1 d . . . . .
H71 H 0.377365 0.556423 -0.117485 0.025 Uiso 1 1 calc R U . . .
C72 C 0.28254(16) 0.6059(2) -0.1175(2) 0.0197(6) Uani 1 1 d . . . . .
C73 C 0.24796(16) 0.6814(2) -0.1185(2) 0.0200(6) Uani 1 1 d . . . . .
H73 H 0.198805 0.678624 -0.119813 0.024 Uiso 1 1 calc R U . . .
C74 C 0.28533(15) 0.7606(2) -0.1174(2) 0.0176(6) Uani 1 1 d . . . . .
H74 H 0.261331 0.811808 -0.118812 0.021 Uiso 1 1 calc R U . . .
O75 O 0.23891(11) 0.52745(14) -0.12497(17) 0.0248(5) Uani 1 1 d . . . . .
C76 C 0.27141(15) 0.4566(2) -0.1054(2) 0.0199(6) Uani 1 1 d . . . . .
C77 C 0.24007(16) 0.3591(2) -0.1814(2) 0.0225(6) Uani 1 1 d . . . . .
H77 H 0.200523 0.342607 -0.245679 0.027 Uiso 1 1 calc R U . . .
C78 C 0.26705(16) 0.2850(2) -0.1630(2) 0.0218(6) Uani 1 1 d . . . . .
H78 H 0.245510 0.217482 -0.214641 0.026 Uiso 1 1 calc R U . . .
C79 C 0.32523(15) 0.3094(2) -0.0697(2) 0.0185(6) Uani 1 1 d . . . . .
C80 C 0.35605(15) 0.4085(2) 0.0058(2) 0.0186(6) Uani 1 1 d . . . . .
H80 H 0.396280 0.425471 0.069566 0.022 Uiso 1 1 calc R U . . .
C81 C 0.32858(16) 0.4829(2) -0.0111(2) 0.0219(6) Uani 1 1 d . . . . .
H81 H 0.348749 0.550503 0.041203 0.026 Uiso 1 1 calc R U . . .
C82 C 0.35684(15) 0.2301(2) -0.0508(2) 0.0179(6) Uani 1 1 d . . . . .
O83 O 0.41622(11) 0.25543(14) 0.02735(15) 0.0225(4) Uani 1 1 d . . . . .
O84 O 0.32324(11) 0.14087(14) -0.11509(15) 0.0216(4) Uani 1 1 d . . . . .
O85 O 0.43771(12) 0.65981(17) -0.74014(18) 0.0375(6) Uani 1 1 d . . . . .
C86 C 0.50384(18) 0.6850(2) -0.6796(3) 0.0301(7) Uani 1 1 d . . . . .
C87 C 0.5263(2) 0.7377(3) -0.5620(2) 0.0376(8) Uani 1 1 d . . . . .
H87A H 0.540612 0.691863 -0.535126 0.056 Uiso 1 1 calc R U . . .
H87B H 0.484308 0.761309 -0.544787 0.056 Uiso 1 1 calc R U . . .
H87C H 0.568499 0.794086 -0.529578 0.056 Uiso 1 1 calc R U . . .
N88 N 0.55747(15) 0.6664(2) -0.7173(2) 0.0365(7) Uani 1 1 d . . . . .
C89 C 0.5377(2) 0.6176(3) -0.8313(3) 0.0437(9) Uani 1 1 d . . . . .
H89A H 0.491688 0.632672 -0.864700 0.066 Uiso 1 1 calc R U . . .
H89B H 0.530337 0.545877 -0.859273 0.066 Uiso 1 1 calc R U . . .
H89C H 0.577911 0.641682 -0.846226 0.066 Uiso 1 1 calc R U . . .
C90 C 0.6362(2) 0.6923(4) -0.6499(3) 0.0613(12) Uani 1 1 d . . . . .
H90A H 0.641311 0.680145 -0.590914 0.092 Uiso 1 1 calc R U . . .
H90B H 0.657156 0.762423 -0.622824 0.092 Uiso 1 1 calc R U . . .
H90C H 0.662989 0.651683 -0.690908 0.092 Uiso 1 1 calc R U . . .
O91 O 0.4106(7) 0.4176(11) -0.5206(12) 0.074(5) Uani 0.684(12) 1 d . . P A 1
C92 C 0.4251(4) 0.5088(5) -0.4536(6) 0.0371(19) Uani 0.684(12) 1 d . . P A 1
C93 C 0.4762(8) 0.5458(10) -0.3395(10) 0.044(3) Uani 0.684(12) 1 d . . P A 1
H93A H 0.488083 0.489277 -0.329724 0.067 Uiso 0.684(12) 1 calc R U P A 1
H93B H 0.451146 0.581950 -0.293038 0.067 Uiso 0.684(12) 1 calc R U P A 1
H93C H 0.522171 0.589911 -0.322408 0.067 Uiso 0.684(12) 1 calc R U P A 1
N94 N 0.3962(3) 0.5755(4) -0.4782(5) 0.0377(17) Uani 0.684(12) 1 d . . P A 1
C95 C 0.4165(7) 0.6790(10) -0.4017(8) 0.047(3) Uani 0.684(12) 1 d . . P A 1
H95A H 0.412076 0.686761 -0.336864 0.071 Uiso 0.684(12) 1 calc R U P A 1
H95B H 0.383325 0.713654 -0.429709 0.071 Uiso 0.684(12) 1 calc R U P A 1
H95C H 0.468002 0.707070 -0.386365 0.071 Uiso 0.684(12) 1 calc R U P A 1
C96 C 0.3577(12) 0.5489(13) -0.5874(12) 0.049(4) Uani 0.684(12) 1 d . . P A 1
H96A H 0.385339 0.589059 -0.605376 0.073 Uiso 0.684(12) 1 calc R U P A 1
H96B H 0.307641 0.561065 -0.598410 0.073 Uiso 0.684(12) 1 calc R U P A 1
H96C H 0.353930 0.478673 -0.632355 0.073 Uiso 0.684(12) 1 calc R U P A 1
O103 O 0.1571(3) 0.6102(4) 0.4289(5) 0.0526(15) Uani 0.766(12) 1 d . . P B 1
C104 C 0.0892(5) 0.5828(5) 0.3879(6) 0.072(3) Uani 0.766(12) 1 d . . P B 1
C105 C 0.0386(8) 0.5198(10) 0.4149(11) 0.113(5) Uani 0.766(12) 1 d . . P B 1
H12A H 0.070529 0.507898 0.470305 0.169 Uiso 0.766(12) 1 calc R U P B 1
H12B H 0.011071 0.456310 0.351635 0.169 Uiso 0.766(12) 1 calc R U P B 1
H12C H 0.003355 0.556936 0.439184 0.169 Uiso 0.766(12) 1 calc R U P B 1
N106 N 0.0515(5) 0.6045(5) 0.3152(5) 0.081(3) Uani 0.766(12) 1 d . . P B 1
C107 C -0.0300(7) 0.5747(12) 0.2653(10) 0.118(6) Uani 0.766(12) 1 d . . P B 1
H12D H -0.046299 0.502992 0.235042 0.177 Uiso 0.766(12) 1 calc R U P B 1
H12F H -0.047007 0.592580 0.209450 0.177 Uiso 0.766(12) 1 calc R U P B 1
H12E H -0.051020 0.608721 0.318068 0.177 Uiso 0.766(12) 1 calc R U P B 1
C108 C 0.0917(7) 0.6548(7) 0.2818(8) 0.063(2) Uani 0.766(12) 1 d . . P B 1
H12G H 0.145175 0.668947 0.322206 0.094 Uiso 0.766(12) 1 calc R U P B 1
H12H H 0.076775 0.717004 0.293446 0.094 Uiso 0.766(12) 1 calc R U P B 1
H12I H 0.081020 0.613042 0.206752 0.094 Uiso 0.766(12) 1 calc R U P B 1
O115 O -0.1118(2) 0.6465(3) 0.4366(3) 0.0956(13) Uani 1 1 d . . . . .
C116 C -0.1313(3) 0.6578(4) 0.5106(5) 0.0792(16) Uani 1 1 d . . . . .
C117 C -0.0882(3) 0.7368(4) 0.6234(4) 0.0828(17) Uani 1 1 d . . . . .
H13A H -0.045706 0.777352 0.627187 0.124 Uiso 1 1 calc R U . . .
H13B H -0.070235 0.705432 0.666834 0.124 Uiso 1 1 calc R U . . .
H13C H -0.120640 0.778718 0.649258 0.124 Uiso 1 1 calc R U . . .
N118 N -0.1902(2) 0.5987(3) 0.4919(3) 0.0732(12) Uani 1 1 d . . . . .
C119 C -0.2171(3) 0.6068(4) 0.5767(4) 0.0752(15) Uani 1 1 d . . . . .
H13D H -0.204614 0.554719 0.594532 0.113 Uiso 1 1 calc R U . . .
H13E H -0.271184 0.599147 0.551250 0.113 Uiso 1 1 calc R U . . .
H13F H -0.193049 0.671742 0.639470 0.113 Uiso 1 1 calc R U . . .
C120 C -0.2331(3) 0.5125(4) 0.3890(3) 0.094(2) Uani 1 1 d . . . . .
H13G H -0.210575 0.508417 0.339036 0.141 Uiso 1 1 calc R U . . .
H13H H -0.284408 0.519005 0.363699 0.141 Uiso 1 1 calc R U . . .
H13I H -0.233155 0.452313 0.395478 0.141 Uiso 1 1 calc R U . . .
O97 O 0.4176(10) 0.4304(18) -0.526(2) 0.027(3) Uani 0.316(12) 1 d . . P A 2
C98 C 0.4054(9) 0.5058(14) -0.5066(14) 0.048(5) Uani 0.316(12) 1 d . . P A 2
C99 C 0.347(3) 0.529(3) -0.592(3) 0.075(13) Uani 0.316(12) 1 d . . P A 2
H11A H 0.374715 0.558451 -0.619448 0.113 Uiso 0.316(12) 1 calc R U P A 2
H11B H 0.319748 0.574658 -0.558076 0.113 Uiso 0.316(12) 1 calc R U P A 2
H11C H 0.312277 0.466821 -0.650130 0.113 Uiso 0.316(12) 1 calc R U P A 2
N100 N 0.4263(6) 0.5787(8) -0.4070(10) 0.039(4) Uani 0.316(12) 1 d . . P A 2
C101 C 0.4066(19) 0.681(2) -0.376(2) 0.067(8) Uani 0.316(12) 1 d . . P A 2
H11D H 0.416810 0.706602 -0.419628 0.100 Uiso 0.316(12) 1 calc R U P A 2
H11E H 0.436737 0.726498 -0.301775 0.100 Uiso 0.316(12) 1 calc R U P A 2
H11F H 0.353745 0.673125 -0.387456 0.100 Uiso 0.316(12) 1 calc R U P A 2
C102 C 0.468(2) 0.558(3) -0.325(3) 0.052(8) Uiso 0.316(12) 1 d . . P A 2
H11G H 0.435204 0.512158 -0.319126 0.077 Uiso 0.316(12) 1 calc R U P A 2
H11H H 0.489822 0.619637 -0.257529 0.077 Uiso 0.316(12) 1 calc R U P A 2
H11I H 0.508309 0.527653 -0.341886 0.077 Uiso 0.316(12) 1 calc R U P A 2
O109 O 0.163(3) 0.607(4) 0.431(4) 0.24(3) Uiso 0.234(12) 1 d . . P B 2
C110 C 0.0981(9) 0.6107(11) 0.3539(13) 0.022(4) Uiso 0.234(12) 1 d . . P B 2
C111 C 0.116(3) 0.674(4) 0.294(4) 0.106(18) Uiso 0.234(12) 1 d . . P B 2
N112 N 0.0296(8) 0.5604(10) 0.3424(10) 0.029(4) Uiso 0.234(12) 1 d . . P B 2
C113 C -0.044(3) 0.554(3) 0.269(4) 0.078(11) Uiso 0.234(12) 1 d . . P B 2
C114 C 0.0414(11) 0.5275(17) 0.4169(15) 0.020(4) Uiso 0.234(12) 1 d . . P B 2

loop_
_atom_site_aniso_label
_atom_site_aniso_U_11
_atom_site_aniso_U_22
_atom_site_aniso_U_33
_atom_site_aniso_U_23
_atom_site_aniso_U_13
_atom_site_aniso_U_12
Cd1 0.01793(11) 0.01772(11) 0.02164(11) 0.01339(9) 0.01131(8) 0.00642(8)
N44 0.0167(12) 0.0196(12) 0.0207(12) 0.0117(10) 0.0098(10) 0.0051(9)
C43 0.0221(15) 0.0206(15) 0.0234(14) 0.0099(12) 0.0125(12) 0.0035(12)
C42 0.0202(15) 0.0199(14) 0.0259(15) 0.0122(12) 0.0130(12) 0.0033(12)
C41 0.0187(15) 0.0256(15) 0.0176(13) 0.0119(12) 0.0074(12) 0.0033(12)
C46 0.0290(17) 0.0218(15) 0.0219(14) 0.0073(13) 0.0116(13) -0.0002(13)
C45 0.0205(15) 0.0213(15) 0.0272(15) 0.0127(13) 0.0110(13) 0.0007(12)
C40 0.0268(16) 0.0286(16) 0.0189(14) 0.0118(13) 0.0130(12) 0.0082(13)
C39 0.0220(15) 0.0268(16) 0.0189(14) 0.0119(12) 0.0103(12) 0.0063(12)
C36 0.0207(15) 0.0277(16) 0.0192(14) 0.0132(13) 0.0106(12) 0.0077(12)
C35 0.0238(16) 0.0285(16) 0.0249(15) 0.0153(13) 0.0129(13) 0.0069(13)
C34 0.0187(15) 0.0316(17) 0.0290(15) 0.0226(14) 0.0092(13) 0.0049(12)
C33 0.0215(16) 0.0341(17) 0.0204(14) 0.0161(13) 0.0074(12) 0.0062(13)
C38 0.0334(18) 0.0287(17) 0.0265(16) 0.0120(14) 0.0167(14) 0.0067(14)
C37 0.0328(18) 0.0284(17) 0.0266(16) 0.0141(14) 0.0170(14) 0.0058(14)
C32 0.0260(16) 0.0276(16) 0.0237(15) 0.0129(13) 0.0091(13) 0.0062(13)
C31 0.0308(17) 0.0289(17) 0.0286(16) 0.0169(14) 0.0141(14) 0.0117(14)
C28 0.0201(15) 0.0330(17) 0.0206(14) 0.0174(13) 0.0094(12) 0.0086(13)
C27 0.0277(16) 0.0279(16) 0.0236(15) 0.0147(13) 0.0117(13) 0.0126(13)
C26 0.0236(15) 0.0265(16) 0.0237(14) 0.0166(13) 0.0118(12) 0.0096(12)
N25 0.0206(12) 0.0233(13) 0.0214(12) 0.0146(10) 0.0107(10) 0.0059(10)
C30 0.0277(17) 0.0234(15) 0.0280(15) 0.0140(13) 0.0130(13) 0.0033(13)
C29 0.0268(17) 0.0269(16) 0.0265(15) 0.0159(13) 0.0099(13) -0.0004(13)
Cd24 0.01737(11) 0.01432(10) 0.01990(10) 0.01085(8) 0.01034(8) 0.00537(8)
N21 0.0152(12) 0.0186(12) 0.0203(11) 0.0093(10) 0.0097(10) 0.0034(9)
C20 0.0206(15) 0.0169(14) 0.0205(14) 0.0077(12) 0.0114(12) 0.0028(11)
C19 0.0197(15) 0.0201(14) 0.0214(14) 0.0108(12) 0.0096(12) 0.0007(11)
C18 0.0152(14) 0.0233(15) 0.0194(13) 0.0113(12) 0.0068(11) 0.0039(11)
C23 0.0200(14) 0.0178(14) 0.0188(13) 0.0070(12) 0.0082(12) 0.0040(11)
C22 0.0181(14) 0.0171(14) 0.0223(14) 0.0106(12) 0.0063(12) 0.0023(11)
C17 0.0204(15) 0.0263(15) 0.0156(13) 0.0080(12) 0.0103(12) 0.0053(12)
C16 0.0217(15) 0.0262(15) 0.0160(13) 0.0076(12) 0.0099(12) 0.0056(12)
C13 0.0193(15) 0.0299(16) 0.0154(13) 0.0116(12) 0.0069(11) 0.0049(12)
C12 0.0220(15) 0.0240(15) 0.0185(14) 0.0094(12) 0.0082(12) 0.0035(12)
C11 0.0211(15) 0.0249(15) 0.0233(14) 0.0144(13) 0.0088(12) 0.0062(12)
C10 0.0218(15) 0.0299(16) 0.0194(14) 0.0144(13) 0.0089(12) 0.0066(12)
C15 0.0320(17) 0.0283(16) 0.0195(14) 0.0094(13) 0.0149(13) 0.0085(13)
C14 0.0261(16) 0.0234(15) 0.0233(14) 0.0106(13) 0.0124(13) 0.0039(12)
C9 0.0220(15) 0.0282(16) 0.0259(15) 0.0160(13) 0.0110(13) 0.0053(12)
C8 0.0227(16) 0.0308(17) 0.0249(15) 0.0167(14) 0.0098(13) 0.0009(13)
C5 0.0161(14) 0.0304(16) 0.0233(14) 0.0145(13) 0.0096(12) 0.0037(12)
C4 0.0270(16) 0.0268(16) 0.0234(15) 0.0132(13) 0.0121(13) 0.0073(13)
C3 0.0274(16) 0.0274(16) 0.0272(15) 0.0197(14) 0.0149(13) 0.0093(13)
N2 0.0214(13) 0.0284(14) 0.0234(12) 0.0168(11) 0.0118(10) 0.0084(10)
C7 0.0324(18) 0.0260(16) 0.0277(16) 0.0134(14) 0.0171(14) 0.0033(13)
C6 0.0332(18) 0.0267(16) 0.0300(16) 0.0139(14) 0.0173(14) 0.0005(13)
O47 0.0196(10) 0.0160(10) 0.0244(10) 0.0113(8) 0.0097(8) 0.0048(8)
C48 0.0173(14) 0.0204(14) 0.0137(12) 0.0101(11) 0.0062(11) 0.0036(11)
O49 0.0173(10) 0.0270(11) 0.0267(10) 0.0190(9) 0.0107(9) 0.0056(8)
C50 0.0161(14) 0.0192(14) 0.0182(13) 0.0113(11) 0.0063(11) 0.0039(11)
C51 0.0201(15) 0.0217(15) 0.0274(15) 0.0139(13) 0.0116(12) 0.0065(12)
C52 0.0244(16) 0.0193(15) 0.0342(16) 0.0154(13) 0.0123(13) 0.0086(12)
C53 0.0202(15) 0.0207(14) 0.0246(14) 0.0159(12) 0.0052(12) 0.0023(12)
C54 0.0183(15) 0.0233(15) 0.0285(15) 0.0156(13) 0.0093(12) 0.0044(12)
C55 0.0194(14) 0.0179(14) 0.0225(14) 0.0108(12) 0.0089(12) 0.0064(11)
O56 0.0208(11) 0.0215(11) 0.0430(12) 0.0243(10) 0.0082(10) 0.0043(8)
C57 0.0231(15) 0.0187(14) 0.0277(15) 0.0162(12) 0.0105(13) 0.0074(12)
C58 0.0247(16) 0.0169(14) 0.0325(16) 0.0149(13) 0.0065(13) -0.0003(12)
C59 0.0229(15) 0.0195(14) 0.0230(14) 0.0117(12) 0.0041(12) 0.0016(12)
C60 0.0207(15) 0.0182(14) 0.0194(13) 0.0114(12) 0.0102(12) 0.0057(11)
C61 0.0182(14) 0.0153(13) 0.0247(14) 0.0094(12) 0.0074(12) 0.0024(11)
C62 0.0184(14) 0.0197(14) 0.0260(15) 0.0126(12) 0.0081(12) 0.0045(11)
C63 0.0191(14) 0.0202(14) 0.0242(14) 0.0133(12) 0.0131(12) 0.0068(11)
O64 0.0217(11) 0.0240(11) 0.0249(10) 0.0156(9) 0.0074(9) 0.0068(8)
O65 0.0218(11) 0.0165(10) 0.0273(10) 0.0134(9) 0.0080(9) 0.0041(8)
O66 0.0240(11) 0.0133(9) 0.0240(10) 0.0101(8) 0.0129(9) 0.0049(8)
C67 0.0206(14) 0.0165(13) 0.0122(12) 0.0075(11) 0.0078(11) 0.0020(11)
O68 0.0169(10) 0.0259(11) 0.0232(10) 0.0158(9) 0.0089(8) 0.0036(8)
C69 0.0182(14) 0.0146(13) 0.0172(13) 0.0081(11) 0.0080(11) 0.0028(11)
C70 0.0190(14) 0.0193(14) 0.0222(14) 0.0106(12) 0.0103(12) 0.0066(11)
C71 0.0235(15) 0.0153(13) 0.0288(15) 0.0123(12) 0.0122(13) 0.0075(11)
C72 0.0225(15) 0.0134(13) 0.0252(14) 0.0112(12) 0.0089(12) 0.0023(11)
C73 0.0170(14) 0.0182(14) 0.0271(15) 0.0124(12) 0.0091(12) 0.0049(11)
C74 0.0176(14) 0.0170(13) 0.0222(14) 0.0118(12) 0.0085(12) 0.0068(11)
O75 0.0201(11) 0.0173(10) 0.0461(13) 0.0220(10) 0.0135(10) 0.0069(8)
C76 0.0174(14) 0.0166(14) 0.0358(16) 0.0178(13) 0.0143(13) 0.0073(11)
C77 0.0185(15) 0.0209(15) 0.0292(15) 0.0142(13) 0.0077(12) 0.0042(12)
C78 0.0232(15) 0.0140(13) 0.0260(15) 0.0091(12) 0.0080(12) 0.0025(11)
C79 0.0198(14) 0.0169(14) 0.0268(15) 0.0141(12) 0.0131(12) 0.0065(11)
C80 0.0199(14) 0.0165(14) 0.0227(14) 0.0111(12) 0.0099(12) 0.0037(11)
C81 0.0235(15) 0.0126(13) 0.0295(15) 0.0085(12) 0.0128(13) 0.0039(11)
C82 0.0195(14) 0.0181(14) 0.0269(15) 0.0147(12) 0.0155(12) 0.0077(11)
O83 0.0227(11) 0.0191(10) 0.0289(11) 0.0148(9) 0.0086(9) 0.0074(8)
O84 0.0234(11) 0.0154(10) 0.0312(11) 0.0144(9) 0.0120(9) 0.0065(8)
O85 0.0242(12) 0.0426(14) 0.0429(13) 0.0201(12) 0.0108(11) 0.0067(10)
C86 0.0288(18) 0.0264(16) 0.0412(18) 0.0207(15) 0.0148(15) 0.0064(14)
C87 0.042(2) 0.0359(19) 0.0350(18) 0.0160(16) 0.0160(16) 0.0103(16)
N88 0.0254(15) 0.0435(17) 0.0428(16) 0.0224(14) 0.0139(13) 0.0055(13)
C89 0.043(2) 0.051(2) 0.041(2) 0.0204(18) 0.0247(18) 0.0123(18)
C90 0.025(2) 0.085(3) 0.062(3) 0.030(3) 0.0104(19) 0.011(2)
O91 0.115(8) 0.027(5) 0.043(5) 0.008(4) 0.001(4) 0.010(4)
C92 0.043(4) 0.022(4) 0.032(4) 0.007(3) 0.009(3) 0.003(3)
C93 0.058(6) 0.028(4) 0.029(4) 0.007(3) 0.004(4) 0.013(4)
N94 0.043(3) 0.024(3) 0.038(3) 0.011(2) 0.010(2) 0.007(2)
C95 0.057(5) 0.026(4) 0.047(5) 0.011(4) 0.018(4) 0.011(4)
C96 0.057(6) 0.040(6) 0.032(4) 0.015(4) 0.005(4) -0.015(5)
O103 0.038(2) 0.037(2) 0.064(3) 0.0168(18) 0.0102(19) 0.0003(16)
C104 0.110(8) 0.046(4) 0.059(4) 0.014(4) 0.043(5) 0.034(4)
C105 0.148(10) 0.101(8) 0.132(9) 0.076(7) 0.081(7) 0.021(6)
N106 0.103(6) 0.070(4) 0.050(3) 0.018(3) 0.021(4) 0.031(4)
C107 0.057(7) 0.244(17) 0.054(5) 0.074(8) 0.019(5) 0.042(8)
C108 0.102(8) 0.045(4) 0.064(5) 0.032(4) 0.051(5) 0.021(5)
O115 0.124(4) 0.100(3) 0.086(3) 0.046(2) 0.065(3) 0.041(3)
C116 0.083(4) 0.059(3) 0.081(4) 0.033(3) 0.013(3) 0.028(3)
C117 0.073(4) 0.068(3) 0.066(3) 0.030(3) -0.017(3) 0.005(3)
N118 0.065(3) 0.067(3) 0.073(3) 0.039(2) 0.005(2) -0.006(2)
C119 0.074(3) 0.092(4) 0.061(3) 0.046(3) 0.014(3) 0.017(3)
C120 0.103(5) 0.076(4) 0.043(3) 0.003(3) -0.002(3) -0.007(3)
O97 0.028(6) 0.009(6) 0.036(8) 0.008(6) 0.004(5) 0.012(4)
C98 0.045(9) 0.051(13) 0.037(9) 0.019(9) 0.009(8) -0.001(8)
C99 0.08(3) 0.06(2) 0.073(17) 0.052(15) -0.010(15) 0.009(16)
N100 0.053(7) 0.023(7) 0.038(8) 0.012(6) 0.019(6) 0.011(5)
C101 0.13(2) 0.027(9) 0.083(16) 0.027(9) 0.089(14) 0.043(10)

loop_
_atom_type_symbol
_atom_type_description
_atom_type_scat_dispersion_real
_atom_type_scat_dispersion_imag
_atom_type_scat_source
C C 0.0033 0.0016 'International Tables Vol C Tables 4.2.6.8 and 6.1.1.4'
H H 0.0000 0.0000 'International Tables Vol C Tables 4.2.6.8 and 6.1.1.4'
N N 0.0061 0.0033 'International Tables Vol C Tables 4.2.6.8 and 6.1.1.4'
O O 0.0106 0.0060 'International Tables Vol C Tables 4.2.6.8 and 6.1.1.4'
Cd Cd -0.8075 1.2024 'International Tables Vol C Tables 4.2.6.8 and 6.1.1.4'

loop_
_geom_angle_atom_site_label_1
_geom_angle_atom_site_label_2
_geom_angle_atom_site_label_3
_geom_angle
_geom_angle_site_symmetry_1
_geom_angle_site_symmetry_3
O47 Cd1 O49 105.45(7) . 2_577
O47 Cd1 O65 99.32(7) . 1_565
O49 Cd1 O65 154.90(7) 2_577 1_565
O47 Cd1 N2 100.65(8) . .
O49 Cd1 N2 91.08(7) 2_577 .
O65 Cd1 N2 88.28(8) 1_565 .
O47 Cd1 N44 86.70(7) . 1_457
O49 Cd1 N44 82.56(7) 2_577 1_457
O65 Cd1 N44 95.00(7) 1_565 1_457
N2 Cd1 N44 171.39(8) . 1_457
O47 Cd1 O64 153.63(7) . 1_565
O49 Cd1 O64 99.60(7) 2_577 1_565
O65 Cd1 O64 55.31(6) 1_565 1_565
N2 Cd1 O64 86.85(8) . 1_565
N44 Cd1 O64 88.48(7) 1_457 1_565
O47 Cd1 C63 126.95(8) . 1_565
O49 Cd1 C63 127.27(8) 2_577 1_565
O65 Cd1 C63 27.70(7) 1_565 1_565
N2 Cd1 C63 85.36(8) . 1_565
N44 Cd1 C63 93.85(8) 1_457 1_565
O64 Cd1 C63 27.73(7) 1_565 1_565
C45 N44 C43 117.0(2) . .
C45 N44 Cd1 123.59(19) . 1_653
C43 N44 Cd1 119.42(18) . 1_653
N44 C43 C42 124.0(3) . .
N44 C43 H43 118.0 . .
C42 C43 H43 118.0 . .
C43 C42 C41 119.4(3) . .
C43 C42 H42 120.3 . .
C41 C42 H42 120.3 . .
C46 C41 C42 116.3(3) . .
C46 C41 C40 121.1(3) . .
C42 C41 C40 122.5(3) . .
C45 C46 C41 120.4(3) . .
C45 C46 H46 119.8 . .
C41 C46 H46 119.8 . .
N44 C45 C46 122.9(3) . .
N44 C45 H45 118.5 . .
C46 C45 H45 118.5 . .
C39 C40 C41 124.2(3) . .
C39 C40 H40 117.9 . .
C41 C40 H40 117.9 . .
C40 C39 C36 126.0(3) . .
C40 C39 H39 117.0 . .
C36 C39 H39 117.0 . .
C37 C36 C35 117.8(3) . .
C37 C36 C39 123.0(3) . .
C35 C36 C39 119.2(3) . .
C34 C35 C36 121.0(3) . .
C34 C35 H35 119.5 . .
C36 C35 H35 119.5 . .
C35 C34 C33 120.5(3) . .
C35 C34 H34 119.7 . .
C33 C34 H34 119.7 . .
C38 C33 C34 118.1(3) . .
C38 C33 C32 118.3(3) . .
C34 C33 C32 123.6(3) . .
C37 C38 C33 121.5(3) . .
C37 C38 H38 119.3 . .
C33 C38 H38 119.3 . .
C38 C37 C36 121.1(3) . .
C38 C37 H37 119.4 . .
C36 C37 H37 119.4 . .
C31 C32 C33 126.5(3) . .
C31 C32 H32 116.8 . .
C33 C32 H32 116.8 . .
C32 C31 C28 125.8(3) . .
C32 C31 H31 117.1 . .
C28 C31 H31 117.1 . .
C27 C28 C29 116.7(3) . .
C27 C28 C31 119.3(3) . .
C29 C28 C31 123.9(3) . .
C26 C27 C28 120.1(3) . .
C26 C27 H27 120.0 . .
C28 C27 H27 120.0 . .
N25 C26 C27 123.2(3) . .
N25 C26 H26 118.4 . .
C27 C26 H26 118.4 . .
C26 N25 C30 116.9(3) . .
C26 N25 Cd24 123.21(19) . .
C30 N25 Cd24 119.85(19) . .
N25 C30 C29 123.6(3) . .
N25 C30 H30 118.2 . .
C29 C30 H30 118.2 . .
C30 C29 C28 119.5(3) . .
C30 C29 H29 120.3 . .
C28 C29 H29 120.3 . .
O66 Cd24 O68 117.36(7) . 2_675
O66 Cd24 N25 93.69(8) . .
O68 Cd24 N25 88.80(7) 2_675 .
O66 Cd24 N21 85.07(7) . .
O68 Cd24 N21 86.82(7) 2_675 .
N25 Cd24 N21 174.28(8) . .
O66 Cd24 O84 101.33(7) . 1_565
O68 Cd24 O84 141.31(7) 2_675 1_565
N25 Cd24 O84 87.83(7) . 1_565
N21 Cd24 O84 97.89(7) . 1_565
O66 Cd24 O83 154.49(7) . 1_565
O68 Cd24 O83 86.78(7) 2_675 1_565
N25 Cd24 O83 95.03(8) . 1_565
N21 Cd24 O83 88.41(7) . 1_565
O84 Cd24 O83 55.20(6) 1_565 1_565
O66 Cd24 C82 128.53(8) . 1_565
O68 Cd24 C82 113.97(8) 2_675 1_565
N25 Cd24 C82 90.88(8) . 1_565
N21 Cd24 C82 94.27(8) . 1_565
O84 Cd24 C82 27.65(7) 1_565 1_565
O83 Cd24 C82 27.57(7) 1_565 1_565
C22 N21 C20 116.4(2) . .
C22 N21 Cd24 122.83(18) . .
C20 N21 Cd24 120.76(18) . .
N21 C20 C19 124.1(3) . .
N21 C20 H20 118.0 . .
C19 C20 H20 118.0 . .
C20 C19 C18 119.8(3) . .
C20 C19 H19 120.1 . .
C18 C19 H19 120.1 . .
C19 C18 C23 116.4(3) . .
C19 C18 C17 122.3(3) . .
C23 C18 C17 121.3(2) . .
C22 C23 C18 120.0(3) . .
C22 C23 H23 120.0 . .
C18 C23 H23 120.0 . .
N21 C22 C23 123.3(3) . .
N21 C22 H22 118.3 . .
C23 C22 H22 118.3 . .
C16 C17 C18 124.0(3) . .
C16 C17 H17 118.0 . .
C18 C17 H17 118.0 . .
C17 C16 C13 127.9(3) . .
C17 C16 H16 116.1 . .
C13 C16 H16 116.1 . .
C12 C13 C14 117.9(3) . .
C12 C13 C16 118.9(3) . .
C14 C13 C16 123.1(3) . .
C11 C12 C13 120.6(3) . .
C11 C12 H12 119.7 . .
C13 C12 H12 119.7 . .
C12 C11 C10 121.5(3) . .
C12 C11 H11 119.2 . .
C10 C11 H11 119.2 . .
C11 C10 C15 117.5(3) . .
C11 C10 C9 119.3(3) . .
C15 C10 C9 123.1(3) . .
C14 C15 C10 121.6(3) . .
C14 C15 H15 119.2 . .
C10 C15 H15 119.2 . .
C15 C14 C13 120.7(3) . .
C15 C14 H14 119.6 . .
C13 C14 H14 119.6 . .
C8 C9 C10 125.8(3) . .
C8 C9 H9 117.1 . .
C10 C9 H9 117.1 . .
C9 C8 C5 125.6(3) . .
C9 C8 H8 117.2 . .
C5 C8 H8 117.2 . .
C6 C5 C4 116.3(3) . .
C6 C5 C8 119.3(3) . .
C4 C5 C8 124.4(3) . .
C3 C4 C5 119.7(3) . .
C3 C4 H4 120.2 . .
C5 C4 H4 120.2 . .
N2 C3 C4 123.6(3) . .
N2 C3 H3 118.2 . .
C4 C3 H3 118.2 . .
C3 N2 C7 117.1(3) . .
C3 N2 Cd1 121.9(2) . .
C7 N2 Cd1 120.9(2) . .
N2 C7 C6 122.6(3) . .
N2 C7 H7 118.7 . .
C6 C7 H7 118.7 . .
C7 C6 C5 120.6(3) . .
C7 C6 H6 119.7 . .
C5 C6 H6 119.7 . .
C48 O47 Cd1 122.62(17) . .
O49 C48 O47 123.7(3) . .
O49 C48 C50 119.0(2) . .
O47 C48 C50 117.3(2) . .
C48 O49 Cd1 131.53(17) . 2_577
C55 C50 C51 118.7(3) . .
C55 C50 C48 120.9(2) . .
C51 C50 C48 120.4(3) . .
C52 C51 C50 120.8(3) . .
C52 C51 H51 119.6 . .
C50 C51 H51 119.6 . .
C51 C52 C53 119.1(3) . .
C51 C52 H52 120.5 . .
C53 C52 H52 120.5 . .
C54 C53 O56 115.6(3) . .
C54 C53 C52 121.1(3) . .
O56 C53 C52 123.1(3) . .
C53 C54 C55 119.4(3) . .
C53 C54 H54 120.3 . .
C55 C54 H54 120.3 . .
C54 C55 C50 120.8(3) . .
C54 C55 H55 119.6 . .
C50 C55 H55 119.6 . .
C53 O56 C57 121.7(2) . .
C62 C57 C58 121.5(3) . .
C62 C57 O56 113.8(2) . .
C58 C57 O56 124.5(3) . .
C57 C58 C59 118.5(3) . .
C57 C58 H58 120.8 . .
C59 C58 H58 120.8 . .
C60 C59 C58 121.1(3) . .
C60 C59 H59 119.4 . .
C58 C59 H59 119.4 . .
C59 C60 C61 119.0(3) . .
C59 C60 C63 121.0(2) . .
C61 C60 C63 120.0(2) . .
C62 C61 C60 120.8(3) . .
C62 C61 H61 119.6 . .
C60 C61 H61 119.6 . .
C57 C62 C61 119.1(3) . .
C57 C62 H62 120.5 . .
C61 C62 H62 120.5 . .
O64 C63 O65 123.0(3) . .
O64 C63 C60 119.2(2) . .
O65 C63 C60 117.7(2) . .
O64 C63 Cd1 65.00(15) . 1_545
O65 C63 Cd1 58.45(14) . 1_545
C60 C63 Cd1 171.31(19) . 1_545
C63 O64 Cd1 87.27(16) . 1_545
C63 O65 Cd1 93.85(16) . 1_545
C67 O66 Cd24 126.41(17) . .
O68 C67 O66 124.5(3) . .
O68 C67 C69 118.8(2) . .
O66 C67 C69 116.7(2) . .
C67 O68 Cd24 137.67(17) . 2_675
C74 C69 C70 118.6(3) . .
C74 C69 C67 121.1(2) . .
C70 C69 C67 120.3(2) . .
C71 C70 C69 121.0(3) . .
C71 C70 H70 119.5 . .
C69 C70 H70 119.5 . .
C70 C71 C72 119.2(3) . .
C70 C71 H71 120.4 . .
C72 C71 H71 120.4 . .
O75 C72 C73 115.1(3) . .
O75 C72 C71 124.2(2) . .
C73 C72 C71 120.6(3) . .
C74 C73 C72 119.6(3) . .
C74 C73 H73 120.2 . .
C72 C73 H73 120.2 . .
C73 C74 C69 121.0(3) . .
C73 C74 H74 119.5 . .
C69 C74 H74 119.5 . .
C72 O75 C76 119.9(2) . .
C77 C76 C81 121.8(3) . .
C77 C76 O75 116.7(2) . .
C81 C76 O75 121.3(2) . .
C76 C77 C78 119.2(3) . .
C76 C77 H77 120.4 . .
C78 C77 H77 120.4 . .
C79 C78 C77 120.2(3) . .
C79 C78 H78 119.9 . .
C77 C78 H78 119.9 . .
C78 C79 C80 119.5(3) . .
C78 C79 C82 120.6(2) . .
C80 C79 C82 119.8(2) . .
C81 C80 C79 120.7(3) . .
C81 C80 H80 119.7 . .
C79 C80 H80 119.7 . .
C76 C81 C80 118.6(3) . .
C76 C81 H81 120.7 . .
C80 C81 H81 120.7 . .
O83 C82 O84 122.8(2) . .
O83 C82 C79 118.6(2) . .
O84 C82 C79 118.5(2) . .
O83 C82 Cd24 61.77(14) . 1_545
O84 C82 Cd24 61.11(14) . 1_545
C79 C82 Cd24 176.35(19) . 1_545
C82 O83 Cd24 90.66(16) . 1_545
C82 O84 Cd24 91.24(16) . 1_545
O85 C86 N88 120.6(3) . .
O85 C86 C87 121.4(3) . .
N88 C86 C87 118.0(3) . .
C86 C87 H87A 109.5 . .
C86 C87 H87B 109.5 . .
H87A C87 H87B 109.5 . .
C86 C87 H87C 109.5 . .
H87A C87 H87C 109.5 . .
H87B C87 H87C 109.5 . .
C86 N88 C90 123.1(3) . .
C86 N88 C89 119.4(3) . .
C90 N88 C89 117.5(3) . .
N88 C89 H89A 109.5 . .
N88 C89 H89B 109.5 . .
H89A C89 H89B 109.5 . .
N88 C89 H89C 109.5 . .
H89A C89 H89C 109.5 . .
H89B C89 H89C 109.5 . .
N88 C90 H90A 109.5 . .
N88 C90 H90B 109.5 . .
H90A C90 H90B 109.5 . .
N88 C90 H90C 109.5 . .
H90A C90 H90C 109.5 . .
H90B C90 H90C 109.5 . .
O91 C92 N94 122.8(10) . .
O91 C92 C93 119.8(10) . .
N94 C92 C93 117.4(7) . .
C92 C93 H93A 109.5 . .
C92 C93 H93B 109.5 . .
H93A C93 H93B 109.5 . .
C92 C93 H93C 109.5 . .
H93A C93 H93C 109.5 . .
H93B C93 H93C 109.5 . .
C92 N94 C95 121.5(8) . .
C92 N94 C96 119.9(10) . .
C95 N94 C96 117.1(10) . .
N94 C95 H95A 109.5 . .
N94 C95 H95B 109.5 . .
H95A C95 H95B 109.5 . .
N94 C95 H95C 109.5 . .
H95A C95 H95C 109.5 . .
H95B C95 H95C 109.5 . .
N94 C96 H96A 109.5 . .
N94 C96 H96B 109.5 . .
H96A C96 H96B 109.5 . .
N94 C96 H96C 109.5 . .
H96A C96 H96C 109.5 . .
H96B C96 H96C 109.5 . .
O103 C104 N106 120.1(10) . .
O103 C104 C105 125.4(9) . .
N106 C104 C105 114.5(10) . .
C104 C105 H12A 109.5 . .
C104 C105 H12B 109.5 . .
H12A C105 H12B 109.5 . .
C104 C105 H12C 109.5 . .
H12A C105 H12C 109.5 . .
H12B C105 H12C 109.5 . .
C104 N106 C108 118.5(9) . .
C104 N106 C107 122.0(10) . .
C108 N106 C107 119.5(9) . .
N106 C107 H12D 109.5 . .
N106 C107 H12F 109.5 . .
H12D C107 H12F 109.5 . .
N106 C107 H12E 109.5 . .
H12D C107 H12E 109.5 . .
H12F C107 H12E 109.5 . .
N106 C108 H12G 109.5 . .
N106 C108 H12H 109.5 . .
H12G C108 H12H 109.5 . .
N106 C108 H12I 109.5 . .
H12G C108 H12I 109.5 . .
H12H C108 H12I 109.5 . .
O115 C116 N118 119.7(5) . .
O115 C116 C117 123.2(6) . .
N118 C116 C117 117.1(6) . .
C116 C117 H13A 109.5 . .
C116 C117 H13B 109.5 . .
H13A C117 H13B 109.5 . .
C116 C117 H13C 109.5 . .
H13A C117 H13C 109.5 . .
H13B C117 H13C 109.5 . .
C116 N118 C120 123.3(5) . .
C116 N118 C119 123.0(5) . .
C120 N118 C119 113.4(4) . .
N118 C119 H13D 109.5 . .
N118 C119 H13E 109.5 . .
H13D C119 H13E 109.5 . .
N118 C119 H13F 109.5 . .
H13D C119 H13F 109.5 . .
H13E C119 H13F 109.5 . .
N118 C120 H13G 109.5 . .
N118 C120 H13H 109.5 . .
H13G C120 H13H 109.5 . .
N118 C120 H13I 109.5 . .
H13G C120 H13I 109.5 . .
H13H C120 H13I 109.5 . .
O97 C98 N100 122(2) . .
O97 C98 C99 124(2) . .
N100 C98 C99 113(2) . .
C98 C99 H11A 109.5 . .
C98 C99 H11B 109.5 . .
H11A C99 H11B 109.5 . .
C98 C99 H11C 109.5 . .
H11A C99 H11C 109.5 . .
H11B C99 H11C 109.5 . .
C98 N100 C102 116.9(19) . .
C98 N100 C101 123.9(17) . .
C102 N100 C101 119.2(19) . .
N100 C101 H11D 109.5 . .
N100 C101 H11E 109.5 . .
H11D C101 H11E 109.5 . .
N100 C101 H11F 109.5 . .
H11D C101 H11F 109.5 . .
H11E C101 H11F 109.5 . .
N100 C102 H11G 109.5 . .
N100 C102 H11H 109.5 . .
H11G C102 H11H 109.5 . .
N100 C102 H11I 109.5 . .
H11G C102 H11I 109.5 . .
H11H C102 H11I 109.5 . .
N112 C110 O109 113(3) . .
N112 C110 C111 131(2) . .
O109 C110 C111 116(3) . .
C114 N112 C110 110.7(16) . .
C114 N112 C113 126(2) . .
C110 N112 C113 123(2) . .

loop_
_geom_bond_atom_site_label_1
_geom_bond_atom_site_label_2
_geom_bond_distance
_geom_bond_site_symmetry_2
Cd1 O47 2.2397(18) .
Cd1 O49 2.2518(19) 2_577
Cd1 O65 2.3134(19) 1_565
Cd1 N2 2.339(2) .
Cd1 N44 2.346(2) 1_457
Cd1 O64 2.4576(19) 1_565
Cd1 C63 2.709(3) 1_565
N44 C45 1.335(4) .
N44 C43 1.345(3) .
C43 C42 1.372(4) .
C43 H43 0.9500 .
C42 C41 1.405(4) .
C42 H42 0.9500 .
C41 C46 1.395(4) .
C41 C40 1.465(4) .
C46 C45 1.383(4) .
C46 H46 0.9500 .
C45 H45 0.9500 .
C40 C39 1.333(4) .
C40 H40 0.9500 .
C39 C36 1.458(4) .
C39 H39 0.9500 .
C36 C37 1.393(4) .
C36 C35 1.405(4) .
C35 C34 1.377(4) .
C35 H35 0.9500 .
C34 C33 1.405(4) .
C34 H34 0.9500 .
C33 C38 1.388(4) .
C33 C32 1.473(4) .
C38 C37 1.370(4) .
C38 H38 0.9500 .
C37 H37 0.9500 .
C32 C31 1.328(4) .
C32 H32 0.9500 .
C31 C28 1.465(4) .
C31 H31 0.9500 .
C28 C27 1.391(4) .
C28 C29 1.395(4) .
C27 C26 1.376(4) .
C27 H27 0.9500 .
C26 N25 1.337(4) .
C26 H26 0.9500 .
N25 C30 1.341(4) .
N25 Cd24 2.327(2) .
C30 C29 1.375(4) .
C30 H30 0.9500 .
C29 H29 0.9500 .
Cd24 O66 2.2478(18) .
Cd24 O68 2.2657(18) 2_675
Cd24 N21 2.332(2) .
Cd24 O84 2.3788(19) 1_565
Cd24 O83 2.3933(19) 1_565
Cd24 C82 2.716(3) 1_565
N21 C22 1.344(3) .
N21 C20 1.351(3) .
C20 C19 1.368(4) .
C20 H20 0.9500 .
C19 C18 1.401(4) .
C19 H19 0.9500 .
C18 C23 1.402(4) .
C18 C17 1.464(4) .
C23 C22 1.383(4) .
C23 H23 0.9500 .
C22 H22 0.9500 .
C17 C16 1.342(4) .
C17 H17 0.9500 .
C16 C13 1.457(4) .
C16 H16 0.9500 .
C13 C12 1.398(4) .
C13 C14 1.402(4) .
C12 C11 1.381(4) .
C12 H12 0.9500 .
C11 C10 1.391(4) .
C11 H11 0.9500 .
C10 C15 1.395(4) .
C10 C9 1.477(4) .
C15 C14 1.372(4) .
C15 H15 0.9500 .
C14 H14 0.9500 .
C9 C8 1.333(4) .
C9 H9 0.9500 .
C8 C5 1.460(4) .
C8 H8 0.9500 .
C5 C6 1.390(4) .
C5 C4 1.399(4) .
C4 C3 1.379(4) .
C4 H4 0.9500 .
C3 N2 1.334(4) .
C3 H3 0.9500 .
N2 C7 1.346(4) .
C7 C6 1.378(4) .
C7 H7 0.9500 .
C6 H6 0.9500 .
O47 C48 1.267(3) .
C48 O49 1.260(3) .
C48 C50 1.492(4) .
C50 C55 1.394(4) .
C50 C51 1.397(4) .
C51 C52 1.383(4) .
C51 H51 0.9500 .
C52 C53 1.386(4) .
C52 H52 0.9500 .
C53 C54 1.379(4) .
C53 O56 1.383(3) .
C54 C55 1.382(4) .
C54 H54 0.9500 .
C55 H55 0.9500 .
O56 C57 1.389(3) .
C57 C62 1.382(4) .
C57 C58 1.383(4) .
C58 C59 1.395(4) .
C58 H58 0.9500 .
C59 C60 1.383(4) .
C59 H59 0.9500 .
C60 C61 1.391(4) .
C60 C63 1.502(4) .
C61 C62 1.386(4) .
C61 H61 0.9500 .
C62 H62 0.9500 .
C63 O64 1.262(3) .
C63 O65 1.262(3) .
O66 C67 1.272(3) .
C67 O68 1.258(3) .
C67 C69 1.498(4) .
C69 C74 1.392(4) .
C69 C70 1.396(4) .
C70 C71 1.385(4) .
C70 H70 0.9500 .
C71 C72 1.390(4) .
C71 H71 0.9500 .
C72 O75 1.382(3) .
C72 C73 1.387(4) .
C73 C74 1.380(4) .
C73 H73 0.9500 .
C74 H74 0.9500 .
O75 C76 1.396(3) .
C76 C77 1.378(4) .
C76 C81 1.379(4) .
C77 C78 1.392(4) .
C77 H77 0.9500 .
C78 C79 1.385(4) .
C78 H78 0.9500 .
C79 C80 1.392(4) .
C79 C82 1.506(4) .
C80 C81 1.390(4) .
C80 H80 0.9500 .
C81 H81 0.9500 .
C82 O83 1.257(3) .
C82 O84 1.261(3) .
O85 C86 1.240(4) .
C86 N88 1.335(4) .
C86 C87 1.505(4) .
C87 H87A 0.9800 .
C87 H87B 0.9800 .
C87 H87C 0.9800 .
N88 C90 1.463(4) .
N88 C89 1.466(4) .
C89 H89A 0.9800 .
C89 H89B 0.9800 .
C89 H89C 0.9800 .
C90 H90A 0.9800 .
C90 H90B 0.9800 .
C90 H90C 0.9800 .
O91 C92 1.271(15) .
C92 N94 1.344(10) .
C92 C93 1.523(15) .
C93 H93A 0.9800 .
C93 H93B 0.9800 .
C93 H93C 0.9800 .
N94 C95 1.440(13) .
N94 C96 1.448(17) .
C95 H95A 0.9800 .
C95 H95B 0.9800 .
C95 H95C 0.9800 .
C96 H96A 0.9800 .
C96 H96B 0.9800 .
C96 H96C 0.9800 .
O103 C104 1.223(11) .
C104 N106 1.317(11) .
C104 C105 1.613(16) .
C105 H12A 0.9800 .
C105 H12B 0.9800 .
C105 H12C 0.9800 .
N106 C108 1.422(13) .
N106 C107 1.467(15) .
C107 H12D 0.9800 .
C107 H12F 0.9800 .
C107 H12E 0.9800 .
C108 H12G 0.9800 .
C108 H12H 0.9800 .
C108 H12I 0.9800 .
O115 C116 1.253(7) .
C116 N118 1.295(7) .
C116 C117 1.510(7) .
C117 H13A 0.9800 .
C117 H13B 0.9800 .
C117 H13C 0.9800 .
N118 C120 1.463(5) .
N118 C119 1.510(6) .
C119 H13D 0.9800 .
C119 H13E 0.9800 .
C119 H13F 0.9800 .
C120 H13G 0.9800 .
C120 H13H 0.9800 .
C120 H13I 0.9800 .
O97 C98 1.13(3) .
C98 N100 1.34(2) .
C98 C99 1.63(5) .
C99 H11A 0.9800 .
C99 H11B 0.9800 .
C99 H11C 0.9800 .
N100 C102 1.45(4) .
N100 C101 1.55(3) .
C101 H11D 0.9800 .
C101 H11E 0.9800 .
C101 H11F 0.9800 .
C102 H11G 0.9800 .
C102 H11H 0.9800 .
C102 H11I 0.9800 .
O109 C110 1.47(6) .
C110 N112 1.42(2) .
C110 C111 1.69(6) .
N112 C114 1.41(3) .
N112 C113 1.49(5) .
